data_7051170
loop_
_publ_author_name
'Chuburu, F.'
'Handel, H.'
'Le Baccon, M.'

_publ_section_title
;
Bis-aminals: efficient tools for bis-macrocycles synthesis
;
_journal_name_full 'New Journal of Chemistry'
_journal_paper_doi 10.1039/b103995b
_journal_year 2001
_chemical_formula_sum 'C15 H29 N4'
_chemical_formula_weight 265.42
_space_group_IT_number 2
_symmetry_cell_setting triclinic
_symmetry_space_group_name_Hall '-P 1'
_symmetry_space_group_name_H-M 'P -1'
_cell_angle_alpha 80.211(2)
_cell_angle_beta 82.197(2)
_cell_angle_gamma 67.030(3)
_cell_formula_units_Z 2
_cell_length_a 8.7740(5)
_cell_length_b 9.4790(5)
_cell_length_c 10.8510(7)
_cell_measurement_temperature 293(2)
_cell_volume 816.41(8)
_diffrn_ambient_temperature 293(2)
_exptl_crystal_density_diffrn 1.080
_cod_depositor_comments
;
The following automatic conversions were performed:
'_symmetry_cell_setting' value 'Triclinic' changed to 'triclinic'
according to '/home/saulius/struct/CIF-dictionaries/cif_core.dic'
dictionary named 'cif_core.dic' version 2.4.1 from 2010-06-29.

Automatic conversion script
Id: cif_fix_enum 1527 2010-12-29 10:47:43Z saulius 
;
_cod_database_code 7051170

loop_
_symmetry_equiv_pos_as_xyz
'x, y, z'
'-x, -y, -z'

loop_
_atom_site_label
_atom_site_type_symbol
_atom_site_fract_x
_atom_site_fract_y
_atom_site_fract_z
_atom_site_U_iso_or_equiv
_atom_site_adp_type
_atom_site_occupancy
_atom_site_symmetry_multiplicity
_atom_site_calc_flag
_atom_site_refinement_flags
_atom_site_disorder_assembly
_atom_site_disorder_group
N1 N 0.31231(17) 0.11929(17) 0.78144(14) 0.0552(4) Uani 1 1 d . . .
N2 N 0.0068(2) 0.27585(19) 0.57733(16) 0.0626(4) Uani 1 1 d . . .
H2N H 0.035(2) 0.302(2) 0.6398(18) 0.050 Uiso 1 1 d . . .
N3 N -0.0998(2) 0.56771(19) 0.70651(18) 0.0686(5) Uani 1 1 d . . .
H3 H -0.073(2) 0.604(2) 0.6349(18) 0.050 Uiso 1 1 d . . .
N4 N 0.2636(2) 0.45250(19) 0.75989(16) 0.068 Uani 1 1 d . . .
H4 H 0.167(2) 0.4174(18) 0.7643(15) 0.050 Uiso 1 1 d . . .
C1 C -0.1505(2) 0.1119(2) 0.97139(17) 0.057 Uani 1 1 d . . .
H1 H -0.2523 0.1886 0.9516 0.068 Uiso 1 1 calc R . .
C2 C -0.0058(2) 0.1354(2) 0.92689(17) 0.0575(5) Uani 1 1 d . . .
H2 H -0.0114 0.2274 0.8774 0.069 Uiso 1 1 calc R . .
C3 C 0.1466(2) 0.0236(2) 0.95527(15) 0.0525(4) Uani 1 1 d . . .
C4 C 0.3049(2) 0.0528(3) 0.91332(19) 0.0679(6) Uani 1 1 d . . .
H4A H 0.3138 0.1225 0.9654 0.081 Uiso 1 1 calc R . .
H4B H 0.3992 -0.0440 0.9259 0.081 Uiso 1 1 calc R . .
C5 C 0.3445(3) 0.0003(2) 0.7014(2) 0.0689(6) Uani 1 1 d . . .
H5A H 0.2942 -0.0716 0.7434 0.083 Uiso 1 1 calc R . .
H5B H 0.4634 -0.0567 0.6917 0.083 Uiso 1 1 calc R . .
C6 C 0.2807(3) 0.0598(3) 0.5732(2) 0.0764(6) Uani 1 1 d . . .
H6A H 0.3330 -0.0212 0.5198 0.092 Uiso 1 1 calc R . .
H6B H 0.3137 0.1456 0.5374 0.092 Uiso 1 1 calc R . .
C7 C 0.0952(3) 0.1127(2) 0.5722(2) 0.0772(6) Uani 1 1 d . . .
H7A H 0.0702 0.0867 0.4966 0.093 Uiso 1 1 calc R . .
H7B H 0.0548 0.0562 0.6433 0.093 Uiso 1 1 calc R . .
C8 C -0.1725(3) 0.3140(3) 0.5985(2) 0.0766(6) Uani 1 1 d . . .
H8A H -0.1952 0.2596 0.6785 0.092 Uiso 1 1 calc R . .
H8B H -0.2079 0.2769 0.5338 0.092 Uiso 1 1 calc R . .
C9 C -0.2731(3) 0.4826(3) 0.5982(2) 0.0825(7) Uani 1 1 d . . .
H9A H -0.3889 0.4986 0.5955 0.099 Uiso 1 1 calc R . .
H9B H -0.2412 0.5370 0.5216 0.099 Uiso 1 1 calc R . .
C10 C -0.2596(3) 0.5554(3) 0.7065(2) 0.0831(7) Uani 1 1 d . . .
H10A H -0.3459 0.6579 0.7047 0.100 Uiso 1 1 calc R . .
H10B H -0.2793 0.4948 0.7841 0.100 Uiso 1 1 calc R . .
C11 C -0.1044(3) 0.6777(3) 0.7887(2) 0.0872(7) Uani 1 1 d . . .
H11A H -0.1205 0.6358 0.8752 0.105 Uiso 1 1 calc R . .
H11B H -0.1988 0.7732 0.7713 0.105 Uiso 1 1 calc R . .
C12 C 0.0504(4) 0.7129(3) 0.7730(2) 0.0833(7) Uani 1 1 d . . .
H12A H 0.0271 0.8045 0.8122 0.100 Uiso 1 1 calc R . .
H12B H 0.0760 0.7375 0.6841 0.100 Uiso 1 1 calc R . .
C13 C 0.2025(3) 0.5868(3) 0.8263(2) 0.0826(7) Uani 1 1 d . . .
H13A H 0.2894 0.6270 0.8222 0.099 Uiso 1 1 calc R . .
H13B H 0.1762 0.5559 0.9138 0.099 Uiso 1 1 calc R . .
C14 C 0.4044(3) 0.3277(3) 0.8144(2) 0.0749(6) Uani 1 1 d . . .
H14A H 0.3795 0.3081 0.9041 0.090 Uiso 1 1 calc R . .
H14B H 0.5000 0.3574 0.8014 0.090 Uiso 1 1 calc R . .
C15 C 0.4449(2) 0.1828(2) 0.7563(2) 0.0697(6) Uani 1 1 d . . .
H15A H 0.4652 0.2046 0.6663 0.084 Uiso 1 1 calc R . .
H15B H 0.5464 0.1049 0.7881 0.084 Uiso 1 1 calc R . .

loop_
_atom_site_aniso_label
_atom_site_aniso_U_11
_atom_site_aniso_U_22
_atom_site_aniso_U_33
_atom_site_aniso_U_23
_atom_site_aniso_U_13
_atom_site_aniso_U_12
N1 0.0475(8) 0.0601(9) 0.0563(9) -0.0014(7) 0.0027(6) -0.0229(7)
N2 0.0731(11) 0.0660(10) 0.0587(10) -0.0065(8) -0.0093(8) -0.0362(8)
N3 0.0689(11) 0.0623(10) 0.0658(11) -0.0069(8) 0.0036(8) -0.0184(8)
N4 0.080 0.065 0.066 -0.003 -0.013 -0.034
C1 0.046 0.067 0.053 -0.001 -0.006 -0.019
C2 0.0586(11) 0.0640(11) 0.0519(10) 0.0043(8) -0.0063(8) -0.0295(9)
C3 0.0498(9) 0.0699(11) 0.0418(9) -0.0022(8) -0.0056(7) -0.0282(8)
C4 0.0542(10) 0.0919(14) 0.0617(12) 0.0079(10) -0.0095(8) -0.0376(10)
C5 0.0673(12) 0.0584(11) 0.0728(13) -0.0065(10) 0.0044(10) -0.0188(9)
C6 0.0859(15) 0.0757(13) 0.0660(13) -0.0207(11) 0.0141(11) -0.0305(11)
C7 0.1064(18) 0.0682(13) 0.0697(14) -0.0050(10) -0.0196(12) -0.0439(12)
C8 0.0782(14) 0.1002(17) 0.0695(13) -0.0010(12) -0.0085(10) -0.0561(13)
C9 0.0597(12) 0.0979(17) 0.0851(16) 0.0117(13) -0.0155(11) -0.0309(12)
C10 0.0623(13) 0.0782(14) 0.0915(17) -0.0030(13) 0.0058(11) -0.0149(11)
C11 0.1017(18) 0.0687(13) 0.0767(15) -0.0199(12) -0.0005(13) -0.0144(13)
C12 0.129(2) 0.0605(12) 0.0660(14) -0.0090(10) -0.0135(13) -0.0390(13)
C13 0.118(2) 0.0704(13) 0.0703(14) -0.0062(11) -0.0190(13) -0.0448(13)
C14 0.0648(12) 0.0857(15) 0.0884(15) 0.0000(12) -0.0129(11) -0.0457(11)
C15 0.0472(10) 0.0763(13) 0.0796(14) 0.0048(11) 0.0061(9) -0.0262(9)

loop_
_geom_bond_atom_site_label_1
_geom_bond_atom_site_label_2
_geom_bond_distance
_geom_bond_site_symmetry_2
_geom_bond_publ_flag
N1 C5 1.457(3) . ?
N1 C4 1.466(2) . ?
N1 C15 1.481(2) . ?
N2 C7 1.442(3) . ?
N2 C8 1.464(3) . ?
N2 H2N 0.860(19) . ?
N3 C10 1.452(3) . ?
N3 C11 1.469(3) . ?
N3 H3 0.834(18) . ?
N4 C14 1.448(3) . ?
N4 C13 1.449(3) . ?
N4 H4 1.017(18) . ?
C1 C3 1.382(3) 2_557 ?
C1 C2 1.383(2) . ?
C1 H1 0.9300 . ?
C2 C3 1.379(3) . ?
C2 H2 0.9300 . ?
C3 C1 1.382(3) 2_557 ?
C3 C4 1.516(2) . ?
C4 H4A 0.9700 . ?
C4 H4B 0.9700 . ?
C5 C6 1.505(3) . ?
C5 H5A 0.9700 . ?
C5 H5B 0.9700 . ?
C6 C7 1.506(3) . ?
C6 H6A 0.9700 . ?
C6 H6B 0.9700 . ?
C7 H7A 0.9700 . ?
C7 H7B 0.9700 . ?
C8 C9 1.494(3) . ?
C8 H8A 0.9700 . ?
C8 H8B 0.9700 . ?
C9 C10 1.500(4) . ?
C9 H9A 0.9700 . ?
C9 H9B 0.9700 . ?
C10 H10A 0.9700 . ?
C10 H10B 0.9700 . ?
C11 C12 1.502(4) . ?
C11 H11A 0.9700 . ?
C11 H11B 0.9700 . ?
C12 C13 1.508(3) . ?
C12 H12A 0.9700 . ?
C12 H12B 0.9700 . ?
C13 H13A 0.9700 . ?
C13 H13B 0.9700 . ?
C14 C15 1.505(3) . ?
C14 H14A 0.9700 . ?
C14 H14B 0.9700 . ?
C15 H15A 0.9700 . ?
C15 H15B 0.9700 . ?
